data_4508624
loop_
_publ_author_name
'Wang, Zhao-Xi'
'Zhang, Peng'
'Shen, Xiao-Fei'
'Song, You'
'You, Xiao-Zeng'
'Hashimoto, Kazuhito'

_publ_section_title
;
 Syntheses, Structures, and Properties of Two Three-Dimensional
 Octacyanometalate-Based Polymers:&#x2009;
 Cs2Cu3[W(CN)8]2&#x00B7;4NH3&#x00B7;4H2O and Cu2[Mo(CN)8]&#x00B7;8NH3
;
_journal_issue 11
_journal_name_full 'Crystal Growth &amp; Design'
_journal_page_first 2457
_journal_paper_doi 10.1021/cg050555b
_journal_volume 6
_journal_year 2006
_chemical_formula_moiety ' C16 H16 Cs2 Cu3 N20 O2 W2, 2(H2 O)'
_chemical_formula_sum 'C16 H20 Cs2 Cu3 N20 O4 W2'
_chemical_formula_weight 1380.66
_chemical_name_systematic
; 
 ? 
;
_space_group_IT_number 14
_symmetry_cell_setting monoclinic
_symmetry_space_group_name_Hall '-P 2ybc'
_symmetry_space_group_name_H-M 'P 1 21/c 1'
_atom_sites_solution_hydrogens geom
_atom_sites_solution_primary direct
_atom_sites_solution_secondary difmap
_audit_creation_method SHELXL-97
_cell_angle_alpha 90.00
_cell_angle_beta 91.342(4)
_cell_angle_gamma 90.00
_cell_formula_units_Z 2
_cell_length_a 15.0213(17)
_cell_length_b 7.4222(7)
_cell_length_c 15.3083(14)
_cell_measurement_reflns_used 990
_cell_measurement_temperature 293(2)
_cell_measurement_theta_max 28.02
_cell_measurement_theta_min 2.66
_cell_volume 1706.3(3)
_computing_cell_refinement SMART
_computing_data_collection 'SMART (Bruker, 2000)'
_computing_data_reduction 'SAINT (Bruker, 2000)'
_computing_molecular_graphics SHELXTL
_computing_publication_material SHELXTL
_computing_structure_refinement SHELXTL
_computing_structure_solution 'SHELXTL (Bruker, 2000)'
_diffrn_ambient_temperature 293(2)
_diffrn_measured_fraction_theta_full 0.995
_diffrn_measured_fraction_theta_max 0.995
_diffrn_measurement_device_type 'Bruker Smart Aepex CCD area detector'
_diffrn_measurement_method 'phi and omega scans'
_diffrn_radiation_monochromator graphite
_diffrn_radiation_source 'sealed tube'
_diffrn_radiation_type MoK\a
_diffrn_radiation_wavelength 0.71073
_diffrn_reflns_av_R_equivalents 0.0565
_diffrn_reflns_av_sigmaI/netI 0.0503
_diffrn_reflns_limit_h_max 18
_diffrn_reflns_limit_h_min -18
_diffrn_reflns_limit_k_max 9
_diffrn_reflns_limit_k_min -9
_diffrn_reflns_limit_l_max 18
_diffrn_reflns_limit_l_min -18
_diffrn_reflns_number 12727
_diffrn_reflns_theta_full 26.00
_diffrn_reflns_theta_max 26.00
_diffrn_reflns_theta_min 2.71
_exptl_absorpt_coefficient_mu 10.716
_exptl_absorpt_correction_T_max 0.08
_exptl_absorpt_correction_T_min 0.05
_exptl_absorpt_correction_type multi-scan
_exptl_absorpt_process_details 'SADABS,(Bruker, 2000)'
_exptl_crystal_density_diffrn 2.687
_exptl_crystal_density_method 'not measured'
_exptl_crystal_F_000 1266
_exptl_crystal_size_max 0.32
_exptl_crystal_size_mid 0.27
_exptl_crystal_size_min 0.24
_refine_diff_density_max 1.501
_refine_diff_density_min -4.598
_refine_diff_density_rms 0.317
_refine_ls_extinction_method none
_refine_ls_goodness_of_fit_ref 1.083
_refine_ls_hydrogen_treatment mixed
_refine_ls_matrix_type full
_refine_ls_number_parameters 216
_refine_ls_number_reflns 3330
_refine_ls_number_restraints 0
_refine_ls_restrained_S_all 1.083
_refine_ls_R_factor_all 0.0589
_refine_ls_R_factor_gt 0.0510
_refine_ls_shift/su_max 0.000
_refine_ls_shift/su_mean 0.000
_refine_ls_structure_factor_coef Fsqd
_refine_ls_weighting_details 'calc w=1/[\s^2^(Fo^2^)+(0.0700P)^2^+1.8800P] where P=(Fo^2^+2Fc^2^)/3'
_refine_ls_weighting_scheme calc
_refine_ls_wR_factor_gt 0.1151
_refine_ls_wR_factor_ref 0.1172
_reflns_number_gt 2826
_reflns_number_total 3330
_reflns_threshold_expression >2sigma(I)
_cod_data_source_file cg050555bsup2.cif
_cod_data_source_block 41121am
_cod_depositor_comments
;
The following automatic conversions were performed:

'_symmetry_cell_setting' value 'Monoclinic' changed to 'monoclinic'
according to /home/saulius/struct/CIF-dictionaries/cif_core.dic
dictionary named 'cif_core.dic' version 2.4.2 from 2011-04-26.

Automatic conversion script
Id: cif_fix_values 1891 2012-01-12 08:04:46Z andrius 
;
_cod_original_sg_symbol_H-M P2(1)/c
_cod_database_code 4508624

loop_
_symmetry_equiv_pos_as_xyz
'x, y, z'
'-x, y+1/2, -z+1/2'
'-x, -y, -z'
'x, -y-1/2, z-1/2'

loop_
_atom_site_label
_atom_site_type_symbol
_atom_site_fract_x
_atom_site_fract_y
_atom_site_fract_z
_atom_site_U_iso_or_equiv
_atom_site_adp_type
_atom_site_occupancy
_atom_site_symmetry_multiplicity
_atom_site_calc_flag
_atom_site_refinement_flags
W1 W 0.70787(2) 0.78588(5) 0.37449(2) 0.01188(14) Uani 1 1 d .
Cs1 Cs 0.49780(5) 0.74872(10) 0.61846(5) 0.03013(19) Uani 1 1 d .
Cu1 Cu 1.0000 0.5000 0.5000 0.0294(4) Uani 1 2 d S
Cu2 Cu 0.64378(9) 0.24421(19) 0.62994(9) 0.0262(3) Uani 1 1 d .
C1 C 0.5623(7) 0.7829(15) 0.3833(6) 0.022(2) Uani 1 1 d .
C3 C 0.7956(8) 1.0160(15) 0.3664(7) 0.029(2) Uani 1 1 d .
C5 C 0.6722(6) 0.5772(15) 0.4655(6) 0.022(2) Uani 1 1 d .
C6 C 0.8260(7) 0.6945(15) 0.4450(7) 0.025(2) Uani 1 1 d .
C7 C 0.8016(6) 0.7276(13) 0.2738(6) 0.0178(19) Uani 1 1 d .
N1 N 0.4890(6) 0.7760(11) 0.3857(6) 0.0205(18) Uani 1 1 d .
N3 N 0.8397(7) 1.1377(17) 0.3592(8) 0.048(3) Uani 1 1 d .
N5 N 0.6460(7) 0.4717(13) 0.5133(6) 0.030(2) Uani 1 1 d .
N6 N 0.8887(7) 0.6436(17) 0.4768(7) 0.042(3) Uani 1 1 d .
N7 N 0.8571(7) 0.6858(13) 0.2238(6) 0.030(2) Uani 1 1 d .
N9 N 1.0014(6) 0.4540(12) 0.3710(5) 0.0234(18) Uani 1 1 d .
H9A H 0.9529 0.3925 0.3548 0.028 Uiso 1 1 calc R
H9B H 1.0496 0.3904 0.3582 0.028 Uiso 1 1 calc R
H9C H 1.0023 0.5585 0.3426 0.028 Uiso 1 1 calc R
N10 N 1.0870(7) 0.7416(13) 0.4772(6) 0.030(2) Uani 1 1 d .
H10A H 1.1156 0.7277 0.4274 0.036 Uiso 1 1 calc R
H10B H 1.1265 0.7525 0.5212 0.036 Uiso 1 1 calc R
H10C H 1.0534 0.8403 0.4741 0.036 Uiso 1 1 calc R
O1 O 0.0254(8) 0.9460(17) 0.3564(8) 0.062(3) Uani 1 1 d .
H1A H -0.0257 0.9840 0.3706 0.074 Uiso 1 1 d R
H1B H 0.0601 1.0351 0.3498 0.074 Uiso 1 1 d R
O2 O 0.7740(7) 0.2570(15) 0.6509(7) 0.051(3) Uani 1 1 d .
H2B H 0.7949 0.2975 0.6991 0.061 Uiso 1 1 d R
H2C H 0.7556 0.1499 0.6581 0.061 Uiso 1 1 d R
C2 C 0.6805(6) 0.9547(14) 0.4859(6) 0.020(2) Uani 1 1 d .
N2 N 0.6610(6) 1.0481(12) 0.5425(5) 0.0234(19) Uani 1 1 d .
C4 C 0.6542(6) 0.9574(13) 0.2712(6) 0.0178(18) Uani 1 1 d .
N4 N 0.6336(5) 1.0502(12) 0.2172(5) 0.0206(17) Uani 1 1 d .
C8 C 0.6617(7) 0.5706(13) 0.2929(6) 0.020(2) Uani 1 1 d .
N8 N 0.6308(7) 0.4622(13) 0.2477(6) 0.030(2) Uani 1 1 d .

loop_
_atom_site_aniso_label
_atom_site_aniso_U_11
_atom_site_aniso_U_22
_atom_site_aniso_U_33
_atom_site_aniso_U_23
_atom_site_aniso_U_13
_atom_site_aniso_U_12
W1 0.0152(2) 0.0105(2) 0.00998(19) 0.00015(12) 0.00056(12) 0.00073(12)
Cs1 0.0385(4) 0.0240(3) 0.0280(4) 0.0020(3) 0.0033(3) -0.0004(3)
Cu1 0.0289(10) 0.0329(11) 0.0264(9) 0.0082(8) -0.0022(7) 0.0066(8)
Cu2 0.0268(7) 0.0244(7) 0.0275(6) -0.0072(5) 0.0022(5) 0.0013(5)
C1 0.022(5) 0.027(6) 0.017(4) 0.006(4) 0.004(4) 0.006(4)
C3 0.042(6) 0.023(6) 0.022(5) -0.002(4) -0.002(5) -0.012(5)
C5 0.022(5) 0.027(6) 0.017(4) 0.006(4) 0.004(4) 0.006(4)
C6 0.021(5) 0.021(6) 0.033(5) -0.002(4) 0.006(4) 0.009(4)
C7 0.023(5) 0.017(5) 0.014(4) -0.001(3) 0.007(4) -0.003(4)
N1 0.021(4) 0.013(4) 0.028(4) 0.003(3) 0.003(3) -0.004(3)
N3 0.042(6) 0.048(7) 0.053(7) -0.005(6) -0.002(5) -0.023(6)
N5 0.038(5) 0.030(6) 0.021(4) 0.007(4) 0.003(4) -0.008(4)
N6 0.034(5) 0.056(8) 0.036(5) 0.010(5) -0.010(4) 0.017(5)
N7 0.038(5) 0.030(5) 0.021(4) 0.007(4) 0.003(4) -0.008(4)
N9 0.030(5) 0.022(5) 0.019(4) -0.013(3) 0.007(3) -0.007(4)
N10 0.038(5) 0.030(5) 0.021(4) 0.007(4) 0.003(4) -0.008(4)
O1 0.054(6) 0.062(8) 0.069(7) 0.005(6) 0.007(5) -0.008(5)
O2 0.052(6) 0.054(7) 0.046(5) -0.013(5) -0.013(5) -0.005(5)
C2 0.022(5) 0.017(5) 0.021(5) 0.001(4) -0.002(4) 0.000(4)
N2 0.030(4) 0.022(5) 0.019(4) -0.013(3) 0.007(3) -0.007(4)
C4 0.023(5) 0.017(5) 0.014(4) 0.001(4) 0.007(3) 0.003(4)
N4 0.022(4) 0.024(5) 0.016(4) -0.005(3) 0.007(3) 0.000(3)
C8 0.035(5) 0.014(5) 0.012(4) 0.000(4) 0.000(4) 0.004(4)
N8 0.038(5) 0.030(6) 0.021(4) -0.007(4) 0.003(4) 0.008(4)

loop_
_atom_type_symbol
_atom_type_description
_atom_type_scat_dispersion_real
_atom_type_scat_dispersion_imag
_atom_type_scat_source
C C 0.0033 0.0016 'International Tables Vol C Tables 4.2.6.8 and 6.1.1.4'
H H 0.0000 0.0000 'International Tables Vol C Tables 4.2.6.8 and 6.1.1.4'
N N 0.0061 0.0033 'International Tables Vol C Tables 4.2.6.8 and 6.1.1.4'
O O 0.0106 0.0060 'International Tables Vol C Tables 4.2.6.8 and 6.1.1.4'
Cu Cu 0.3201 1.2651 'International Tables Vol C Tables 4.2.6.8 and 6.1.1.4'
Cs Cs -0.3680 2.1192 'International Tables Vol C Tables 4.2.6.8 and 6.1.1.4'
W W -0.8490 6.8722 'International Tables Vol C Tables 4.2.6.8 and 6.1.1.4'

loop_
_geom_angle_atom_site_label_1
_geom_angle_atom_site_label_2
_geom_angle_atom_site_label_3
_geom_angle
_geom_angle_site_symmetry_1
_geom_angle_site_symmetry_3
C8 W1 C7 68.9(4) . .
C8 W1 C5 76.0(4) . .
C7 W1 C5 119.6(4) . .
C8 W1 C3 138.4(4) . .
C7 W1 C3 73.0(4) . .
C5 W1 C3 139.9(4) . .
C8 W1 C2 146.1(4) . .
C7 W1 C2 145.0(4) . .
C5 W1 C2 81.5(4) . .
C3 W1 C2 73.5(4) . .
C8 W1 C6 108.0(4) . .
C7 W1 C6 75.6(4) . .
C5 W1 C6 70.5(4) . .
C3 W1 C6 77.4(4) . .
C2 W1 C6 87.5(4) . .
C8 W1 C4 84.4(4) . .
C7 W1 C4 80.5(4) . .
C5 W1 C4 142.8(4) . .
C3 W1 C4 73.2(4) . .
C2 W1 C4 99.2(3) . .
C6 W1 C4 146.4(4) . .
C8 W1 C1 73.6(4) . .
C7 W1 C1 135.3(4) . .
C5 W1 C1 71.9(4) . .
C3 W1 C1 128.4(4) . .
C2 W1 C1 75.5(4) . .
C6 W1 C1 140.6(4) . .
C4 W1 C1 72.4(4) . .
N8 Cs1 N5 76.1(2) 3_666 3_666
N8 Cs1 N4 76.2(2) 3_666 4_576
N5 Cs1 N4 109.0(2) 3_666 4_576
N8 Cs1 N8 106.13(16) 3_666 4_576
N5 Cs1 N8 171.5(2) 3_666 4_576
N4 Cs1 N8 79.5(2) 4_576 4_576
N8 Cs1 N1 121.8(2) 3_666 3_676
N5 Cs1 N1 120.8(2) 3_666 3_676
N4 Cs1 N1 129.4(2) 4_576 3_676
N8 Cs1 N1 50.8(2) 4_576 3_676
N8 Cs1 N4 53.8(2) 3_666 3_676
N5 Cs1 N4 105.7(2) 3_666 3_676
N4 Cs1 N4 107.49(13) 4_576 3_676
N8 Cs1 N4 70.3(2) 4_576 3_676
N1 Cs1 N4 68.1(2) 3_676 3_676
N8 Cs1 C1 108.5(2) 3_666 3_676
N5 Cs1 C1 108.0(2) 3_666 3_676
N4 Cs1 C1 142.6(2) 4_576 3_676
N8 Cs1 C1 63.4(2) 4_576 3_676
N1 Cs1 C1 17.8(2) 3_676 3_676
N4 Cs1 C1 57.1(2) 3_676 3_676
N8 Cs1 C4 66.7(2) 3_666 3_676
N5 Cs1 C4 99.9(2) 3_666 3_676
N4 Cs1 C4 125.1(2) 4_576 3_676
N8 Cs1 C4 74.0(2) 4_576 3_676
N1 Cs1 C4 56.0(2) 3_676 3_676
N4 Cs1 C4 17.9(2) 3_676 3_676
C1 Cs1 C4 42.0(2) 3_676 3_676
N8 Cs1 C4 77.0(2) 3_666 4_576
N5 Cs1 C4 125.7(2) 3_666 4_576
N4 Cs1 C4 17.9(2) 4_576 4_576
N8 Cs1 C4 62.7(2) 4_576 4_576
N1 Cs1 C4 113.5(2) 3_676 4_576
N4 Cs1 C4 94.8(2) 3_676 4_576
C1 Cs1 C4 125.0(2) 3_676 4_576
C4 Cs1 C4 111.22(14) 3_676 4_576
N8 Cs1 C8 18.0(2) 3_666 3_666
N5 Cs1 C8 59.2(2) 3_666 3_666
N4 Cs1 C8 78.5(2) 4_576 3_666
N8 Cs1 C8 123.8(2) 4_576 3_666
N1 Cs1 C8 133.8(2) 3_676 3_666
N4 Cs1 C8 68.3(2) 3_676 3_666
C1 Cs1 C8 117.6(2) 3_676 3_666
C4 Cs1 C8 77.9(2) 3_676 3_666
C4 Cs1 C8 84.7(2) 4_576 3_666
N8 Cs1 N2 103.4(2) 3_666 3_676
N5 Cs1 N2 53.3(2) 3_666 3_676
N4 Cs1 N2 160.8(2) 4_576 3_676
N8 Cs1 N2 118.3(2) 4_576 3_676
N1 Cs1 N2 67.52(19) 3_676 3_676
N4 Cs1 N2 86.58(19) 3_676 3_676
C1 Cs1 N2 56.2(2) 3_676 3_676
C4 Cs1 N2 70.17(19) 3_676 3_676
C4 Cs1 N2 178.6(2) 4_576 3_676
C8 Cs1 N2 95.4(2) 3_666 3_676
N8 Cs1 C5 59.5(2) 3_666 3_666
N5 Cs1 C5 17.7(2) 3_666 3_666
N4 Cs1 C5 97.5(2) 4_576 3_666
N8 Cs1 C5 165.5(2) 4_576 3_666
N1 Cs1 C5 132.9(2) 3_676 3_666
N4 Cs1 C5 97.4(2) 3_676 3_666
C1 Cs1 C5 117.1(2) 3_676 3_666
C4 Cs1 C5 96.8(2) 3_676 3_666
C4 Cs1 C5 112.2(2) 4_576 3_666
C8 Cs1 C5 42.0(2) 3_666 3_666
N2 Cs1 C5 67.0(2) 3_676 3_666
N9 Cu1 N9 180.000(1) 3_766 .
N9 Cu1 N6 93.2(4) 3_766 .
N9 Cu1 N6 86.8(4) . .
N9 Cu1 N6 86.8(4) 3_766 3_766
N9 Cu1 N6 93.2(4) . 3_766
N6 Cu1 N6 180.0(6) . 3_766
N9 Cu1 N10 87.9(3) 3_766 3_766
N9 Cu1 N10 92.1(3) . 3_766
N6 Cu1 N10 88.0(5) . 3_766
N6 Cu1 N10 92.0(5) 3_766 3_766
N9 Cu1 N10 92.1(3) 3_766 .
N9 Cu1 N10 87.9(3) . .
N6 Cu1 N10 92.0(5) . .
N6 Cu1 N10 88.0(5) 3_766 .
N10 Cu1 N10 180.0(3) 3_766 .
O2 Cu2 N2 90.0(4) . 1_545
O2 Cu2 N1 177.1(4) . 3_666
N2 Cu2 N1 90.5(4) 1_545 3_666
O2 Cu2 N4 86.9(4) . 4_576
N2 Cu2 N4 176.5(4) 1_545 4_576
N1 Cu2 N4 92.6(3) 3_666 4_576
O2 Cu2 N8 90.4(4) . 4_566
N2 Cu2 N8 93.0(4) 1_545 4_566
N1 Cu2 N8 86.8(3) 3_666 4_566
N4 Cu2 N8 88.7(3) 4_576 4_566
O2 Cu2 N5 93.1(4) . .
N2 Cu2 N5 90.5(4) 1_545 .
N1 Cu2 N5 89.7(3) 3_666 .
N4 Cu2 N5 87.9(3) 4_576 .
N8 Cu2 N5 175.0(3) 4_566 .
O2 Cu2 Cs1 123.5(3) . 1_545
N2 Cu2 Cs1 54.7(3) 1_545 1_545
N1 Cu2 Cs1 54.9(2) 3_666 1_545
N4 Cu2 Cs1 128.6(2) 4_576 1_545
N8 Cu2 Cs1 55.0(2) 4_566 1_545
N5 Cu2 Cs1 125.1(2) . 1_545
O2 Cu2 Cs1 127.5(3) . 3_666
N2 Cu2 Cs1 59.2(3) 1_545 3_666
N1 Cu2 Cs1 55.1(3) 3_666 3_666
N4 Cu2 Cs1 121.7(2) 4_576 3_666
N8 Cu2 Cs1 129.0(2) 4_566 3_666
N5 Cu2 Cs1 50.7(2) . 3_666
Cs1 Cu2 Cs1 74.51(3) 1_545 3_666
O2 Cu2 H2C 25.4 . .
N2 Cu2 H2C 75.6 1_545 .
N1 Cu2 H2C 152.6 3_666 .
N4 Cu2 H2C 102.2 4_576 .
N8 Cu2 H2C 70.8 4_566 .
N5 Cu2 H2C 113.5 . .
Cs1 Cu2 H2C 98.3 1_545 .
Cs1 Cu2 H2C 129.2 3_666 .
N1 C1 W1 177.4(10) . .
N1 C1 Cs1 78.1(7) . 3_676
W1 C1 Cs1 103.9(4) . 3_676
N3 C3 W1 177.3(10) . .
N5 C5 W1 174.3(9) . .
N5 C5 Cs1 62.3(7) . 3_666
W1 C5 Cs1 115.0(3) . 3_666
N6 C6 W1 175.9(10) . .
N7 C7 W1 174.0(9) . .
C1 N1 Cu2 171.1(9) . 3_666
C1 N1 Cs1 84.1(7) . 3_676
Cu2 N1 Cs1 97.4(3) 3_666 3_676
C5 N5 Cu2 160.5(9) . .
C5 N5 Cs1 100.1(7) . 3_666
Cu2 N5 Cs1 94.7(3) . 3_666
C6 N6 Cu1 161.4(11) . .
Cu1 N9 H9A 109.5 . .
Cu1 N9 H9B 109.5 . .
H9A N9 H9B 109.5 . .
Cu1 N9 H9C 109.5 . .
H9A N9 H9C 109.5 . .
H9B N9 H9C 109.5 . .
Cu1 N10 H10A 109.5 . .
Cu1 N10 H10B 109.5 . .
H10A N10 H10B 109.5 . .
Cu1 N10 H10C 109.5 . .
H10A N10 H10C 109.5 . .
H10B N10 H10C 109.5 . .
H1A O1 H1B 109.5 . .
Cu2 O2 H2B 120.1 . .
Cu2 O2 H2C 69.7 . .
H2B O2 H2C 109.5 . .
N2 C2 W1 175.6(9) . .
N2 C2 Cs1 77.2(7) . 3_676
W1 C2 Cs1 98.6(3) . 3_676
C2 N2 Cu2 168.7(9) . 1_565
C2 N2 Cs1 85.2(7) . 3_676
Cu2 N2 Cs1 93.3(3) 1_565 3_676
N4 C4 W1 174.2(9) . .
N4 C4 Cs1 78.8(6) . 3_676
W1 C4 Cs1 104.0(3) . 3_676
N4 C4 Cs1 67.5(6) . 4_575
W1 C4 Cs1 116.6(4) . 4_575
Cs1 C4 Cs1 98.6(2) 3_676 4_575
C4 N4 Cu2 157.9(8) . 4_575
C4 N4 Cs1 94.6(7) . 4_575
Cu2 N4 Cs1 104.8(3) 4_575 4_575
C4 N4 Cs1 83.3(6) . 3_676
Cu2 N4 Cs1 101.6(3) 4_575 3_676
Cs1 N4 Cs1 104.7(2) 4_575 3_676
N8 C8 W1 174.7(9) . .
N8 C8 Cs1 60.8(7) . 3_666
W1 C8 Cs1 118.4(3) . 3_666
N8 C8 Cs1 65.3(6) . 4_575
W1 C8 Cs1 109.9(3) . 4_575
Cs1 C8 Cs1 94.0(2) 3_666 4_575
C8 N8 Cu2 150.1(9) . 4_565
C8 N8 Cs1 101.2(7) . 3_666
Cu2 N8 Cs1 103.2(3) 4_565 3_666
C8 N8 Cs1 97.3(7) . 4_575
Cu2 N8 Cs1 91.3(3) 4_565 4_575
Cs1 N8 Cs1 108.1(3) 3_666 4_575

loop_
_geom_bond_atom_site_label_1
_geom_bond_atom_site_label_2
_geom_bond_distance
_geom_bond_site_symmetry_2
W1 C8 2.134(10) .
W1 C7 2.156(9) .
W1 C5 2.159(10) .
W1 C3 2.163(11) .
W1 C2 2.164(10) .
W1 C6 2.164(10) .
W1 C4 2.171(9) .
W1 C1 2.194(10) .
Cs1 N8 3.250(10) 3_666
Cs1 N5 3.348(10) 3_666
Cs1 N4 3.350(8) 4_576
Cs1 N8 3.511(10) 4_576
Cs1 N1 3.534(8) 3_676
Cs1 N4 3.562(8) 3_676
Cs1 C1 3.592(11) 3_676
Cs1 C4 3.606(9) 3_676
Cs1 C4 3.615(10) 4_576
Cs1 C8 3.654(10) 3_666
Cs1 N2 3.710(9) 3_676
Cs1 C5 3.724(11) 3_666
Cu1 N9 2.005(8) 3_766
Cu1 N9 2.005(8) .
Cu1 N6 2.008(10) .
Cu1 N6 2.008(10) 3_766
Cu1 N10 2.251(9) 3_766
Cu1 N10 2.251(9) .
Cu2 O2 1.977(11) .
Cu2 N2 1.999(8) 1_545
Cu2 N1 2.008(9) 3_666
Cu2 N4 2.036(9) 4_576
Cu2 N8 2.377(9) 4_566
Cu2 N5 2.458(9) .
Cu2 Cs1 4.2832(16) 1_545
Cu2 Cs1 4.3135(16) 3_666
Cu2 H2C 1.8609 .
C1 N1 1.104(14) .
C1 Cs1 3.592(11) 3_676
C3 N3 1.127(16) .
C5 N5 1.148(13) .
C5 Cs1 3.724(11) 3_666
C6 N6 1.116(14) .
C7 N7 1.186(14) .
N1 Cu2 2.008(9) 3_666
N1 Cs1 3.534(8) 3_676
N5 Cs1 3.348(9) 3_666
N9 H9A 0.8900 .
N9 H9B 0.8900 .
N9 H9C 0.8900 .
N10 H10A 0.8900 .
N10 H10B 0.8900 .
N10 H10C 0.8900 .
O1 H1A 0.8501 .
O1 H1B 0.8500 .
O2 H2B 0.8500 .
O2 H2C 0.8500 .
C2 N2 1.152(13) .
C2 Cs1 3.791(10) 3_676
N2 Cu2 1.999(8) 1_565
N2 Cs1 3.710(9) 3_676
C4 N4 1.114(13) .
C4 Cs1 3.606(9) 3_676
C4 Cs1 3.615(10) 4_575
N4 Cu2 2.036(9) 4_575
N4 Cs1 3.350(8) 4_575
N4 Cs1 3.562(8) 3_676
C8 N8 1.151(14) .
C8 Cs1 3.654(10) 3_666
C8 Cs1 3.831(9) 4_575
N8 Cu2 2.377(9) 4_565
N8 Cs1 3.250(10) 3_666
N8 Cs1 3.511(9) 4_575
